data_4342255
loop_
_publ_author_name
'Deshmukh, Mahesh S.'
'Yadav, Ashok'
'Pant, Rakesh'
'Boomishankar, Ramamoorthy'

_publ_section_title
;
 Thermochromic and Mechanochromic Luminescence Umpolung in Isostructural
 Metal-Organic Frameworks Based on Cu6I6 Clusters.
;
_journal_issue 4
_journal_name_full 'Inorganic chemistry'
_journal_page_first 1337
_journal_page_last 1345
_journal_paper_doi 10.1021/ic502207f
_journal_volume 54
_journal_year 2015
_chemical_formula_sum 'C32 H30 Cu6 I6 N6 O0 Si2'
_chemical_formula_weight 1697.44
_chemical_name_systematic
;
 ?
;
_space_group_crystal_system trigonal
_space_group_IT_number 167
_space_group_name_Hall '-R 3 2"c'
_space_group_name_H-M_alt 'R -3 c :H'
_symmetry_space_group_name_Hall '-R 3 2"c'
_symmetry_space_group_name_H-M 'R -3 c :H'
_atom_sites_solution_hydrogens geom
_atom_sites_solution_primary direct
_atom_sites_solution_secondary difmap
_audit_creation_method SHELXL-2013
_cell_angle_alpha 90
_cell_angle_beta 90
_cell_angle_gamma 120
_cell_formula_units_Z 6
_cell_length_a 13.292(11)
_cell_length_b 13.292(11)
_cell_length_c 41.79(4)
_cell_measurement_reflns_used 1190
_cell_measurement_temperature 296(2)
_cell_measurement_theta_max 20.11
_cell_measurement_theta_min 2.63
_cell_volume 6394(10)
_computing_cell_refinement 'Bruker SAINT'
_computing_data_collection 'Bruker APEX2'
_computing_data_reduction 'Bruker SAINT'
_computing_molecular_graphics 'Bruker SHELXTL'
_computing_publication_material 'Bruker SHELXTL'
_computing_structure_refinement 'SHELXL-2013 (Sheldrick 2013)'
_computing_structure_solution 'SHELXS-97 (Sheldrick 2008)'
_diffrn_ambient_temperature 296(2)
_diffrn_measured_fraction_theta_full 0.996
_diffrn_measured_fraction_theta_max 0.994
_diffrn_measurement_device_type 'Bruker APEX-II CCD'
_diffrn_measurement_method '\f and \w scans'
_diffrn_radiation_type MoK\a
_diffrn_radiation_wavelength 0.71073
_diffrn_reflns_av_R_equivalents 0.1704
_diffrn_reflns_av_unetI/netI 0.0853
_diffrn_reflns_Laue_measured_fraction_full 0.996
_diffrn_reflns_Laue_measured_fraction_max 0.994
_diffrn_reflns_limit_h_max 16
_diffrn_reflns_limit_h_min -17
_diffrn_reflns_limit_k_max 17
_diffrn_reflns_limit_k_min -13
_diffrn_reflns_limit_l_max 53
_diffrn_reflns_limit_l_min -55
_diffrn_reflns_number 18646
_diffrn_reflns_point_group_measured_fraction_full 0.996
_diffrn_reflns_point_group_measured_fraction_max 0.994
_diffrn_reflns_theta_full 25.242
_diffrn_reflns_theta_max 28.485
_diffrn_reflns_theta_min 2.020
_diffrn_source 'fine-focus sealed tube'
_exptl_absorpt_coefficient_mu 7.374
_exptl_absorpt_correction_T_max 0.7339
_exptl_absorpt_correction_T_min 0.5897
_exptl_absorpt_correction_type multi-scan
_exptl_absorpt_process_details SADABS
_exptl_crystal_colour colourless
_exptl_crystal_density_diffrn 2.645
_exptl_crystal_description irregular
_exptl_crystal_F_000 4704
_exptl_crystal_size_max 0.1
_exptl_crystal_size_mid 0.08
_exptl_crystal_size_min 0.06
_refine_diff_density_max 0.776
_refine_diff_density_min -0.933
_refine_diff_density_rms 0.205
_refine_ls_extinction_method none
_refine_ls_goodness_of_fit_ref 0.999
_refine_ls_hydrogen_treatment constr
_refine_ls_matrix_type full
_refine_ls_number_parameters 80
_refine_ls_number_reflns 1799
_refine_ls_number_restraints 0
_refine_ls_restrained_S_all 0.999
_refine_ls_R_factor_all 0.0972
_refine_ls_R_factor_gt 0.0440
_refine_ls_shift/su_max 0.000
_refine_ls_shift/su_mean 0.000
_refine_ls_structure_factor_coef Fsqd
_refine_ls_weighting_details 'w=1/[\s^2^(Fo^2^)+(0.0307P)^2^+21.3419P] where P=(Fo^2^+2Fc^2^)/3'
_refine_ls_weighting_scheme calc
_refine_ls_wR_factor_gt 0.0855
_refine_ls_wR_factor_ref 0.1046
_reflns_Friedel_coverage 0.000
_reflns_number_gt 1101
_reflns_number_total 1799
_reflns_threshold_expression 'I > 2\s(I)'
_cod_data_source_file ic502207f_si_004.cif
_cod_data_source_block TRI1
_cod_depositor_comments 'Adding full bibliography for 4342249--4342255.cif.'
_cod_original_cell_volume 6394(12)
_cod_database_code 4342255
_shelx_space_group_comment
;
The symmetry employed for this shelxl refinement is uniquely defined
by the following loop, which should always be used as a source of
symmetry information in preference to the above space-group names.
They are only intended as comments.
;
_shelxl_version_number 2013-4

loop_
_space_group_symop_operation_xyz
'x, y, z'
'-y, x-y, z'
'-x+y, -x, z'
'x-y, -y, -z+1/2'
'-x, -x+y, -z+1/2'
'y, x, -z+1/2'
'x+2/3, y+1/3, z+1/3'
'-y+2/3, x-y+1/3, z+1/3'
'-x+y+2/3, -x+1/3, z+1/3'
'x-y+2/3, -y+1/3, -z+5/6'
'-x+2/3, -x+y+1/3, -z+5/6'
'y+2/3, x+1/3, -z+5/6'
'x+1/3, y+2/3, z+2/3'
'-y+1/3, x-y+2/3, z+2/3'
'-x+y+1/3, -x+2/3, z+2/3'
'x-y+1/3, -y+2/3, -z+7/6'
'-x+1/3, -x+y+2/3, -z+7/6'
'y+1/3, x+2/3, -z+7/6'
'-x, -y, -z'
'y, -x+y, -z'
'x-y, x, -z'
'-x+y, y, z-1/2'
'x, x-y, z-1/2'
'-y, -x, z-1/2'
'-x+2/3, -y+1/3, -z+1/3'
'y+2/3, -x+y+1/3, -z+1/3'
'x-y+2/3, x+1/3, -z+1/3'
'-x+y+2/3, y+1/3, z-1/6'
'x+2/3, x-y+1/3, z-1/6'
'-y+2/3, -x+1/3, z-1/6'
'-x+1/3, -y+2/3, -z+2/3'
'y+1/3, -x+y+2/3, -z+2/3'
'x-y+1/3, x+2/3, -z+2/3'
'-x+y+1/3, y+2/3, z+1/6'
'x+1/3, x-y+2/3, z+1/6'
'-y+1/3, -x+2/3, z+1/6'

loop_
_atom_site_label
_atom_site_type_symbol
_atom_site_fract_x
_atom_site_fract_y
_atom_site_fract_z
_atom_site_U_iso_or_equiv
_atom_site_adp_type
_atom_site_occupancy
_atom_site_site_symmetry_order
_atom_site_calc_flag
_atom_site_refinement_flags_posn
_atom_site_refinement_flags_adp
_atom_site_refinement_flags_occupancy
I1 I 0.80229(4) -0.02773(4) 0.04541(2) 0.03680(18) Uani 1 1 d . . .
Cu1 Cu 0.98003(8) 0.16148(8) 0.01810(3) 0.0419(3) Uani 1 1 d . . .
Si1 Si 0.6667 0.3333 0.00921(10) 0.0311(9) Uani 1 3 d S T P
C1 C 0.6667 0.3333 -0.0349(4) 0.054(4) Uani 1 3 d S T P
H1A H 0.7077 0.4119 -0.0426 0.081 Uiso 0.3333 1 calc R U P
H1B H 0.5881 0.2957 -0.0426 0.081 Uiso 0.3333 1 calc R U P
H1C H 0.7043 0.2923 -0.0426 0.081 Uiso 0.3333 1 calc R U P
C11 C 0.8094(6) 0.3621(6) 0.0252(2) 0.0314(18) Uani 1 1 d . . .
C12 C 0.8489(6) 0.2850(6) 0.0180(2) 0.035(2) Uani 1 1 d . . .
H12 H 0.8027 0.2223 0.0048 0.043 Uiso 1 1 calc R U .
N13 N 0.9487(5) 0.2949(5) 0.02881(17) 0.0328(15) Uani 1 1 d . . .
C14 C 1.0183(6) 0.3879(6) 0.0460(2) 0.037(2) Uani 1 1 d . . .
H14 H 1.0884 0.3970 0.0533 0.045 Uiso 1 1 calc R U .
C15 C 0.9898(7) 0.4708(7) 0.0530(3) 0.050(3) Uani 1 1 d . . .
H15 H 1.0405 0.5354 0.0650 0.060 Uiso 1 1 calc R U .
C16 C 0.8859(6) 0.4589(7) 0.0425(3) 0.047(2) Uani 1 1 d . . .
H16 H 0.8675 0.5163 0.0470 0.056 Uiso 1 1 calc R U .

loop_
_atom_site_aniso_label
_atom_site_aniso_U_11
_atom_site_aniso_U_22
_atom_site_aniso_U_33
_atom_site_aniso_U_23
_atom_site_aniso_U_13
_atom_site_aniso_U_12
I1 0.0393(3) 0.0290(3) 0.0411(3) -0.0033(2) 0.0051(2) 0.0163(2)
Cu1 0.0367(5) 0.0404(6) 0.0546(8) -0.0045(5) -0.0050(5) 0.0237(5)
Si1 0.0237(10) 0.0237(10) 0.046(3) 0.000 0.000 0.0119(5)
C1 0.051(6) 0.051(6) 0.060(13) 0.000 0.000 0.025(3)
C11 0.027(4) 0.026(4) 0.042(5) 0.001(3) 0.001(3) 0.014(3)
C12 0.026(4) 0.029(4) 0.052(6) -0.011(4) -0.008(4) 0.015(3)
N13 0.025(3) 0.030(3) 0.042(5) -0.008(3) -0.007(3) 0.012(3)
C14 0.030(4) 0.029(4) 0.052(6) -0.006(4) -0.009(4) 0.014(3)
C15 0.042(5) 0.032(4) 0.073(8) -0.023(5) -0.022(5) 0.016(4)
C16 0.038(4) 0.033(4) 0.073(8) -0.019(4) -0.010(4) 0.020(4)

loop_
_atom_type_symbol
_atom_type_description
_atom_type_scat_dispersion_real
_atom_type_scat_dispersion_imag
_atom_type_scat_source
C C 0.0033 0.0016 'International Tables Vol C Tables 4.2.6.8 and 6.1.1.4'
H H 0.0000 0.0000 'International Tables Vol C Tables 4.2.6.8 and 6.1.1.4'
N N 0.0061 0.0033 'International Tables Vol C Tables 4.2.6.8 and 6.1.1.4'
O O 0.0106 0.0060 'International Tables Vol C Tables 4.2.6.8 and 6.1.1.4'
Si Si 0.0817 0.0704 'International Tables Vol C Tables 4.2.6.8 and 6.1.1.4'
Cu Cu 0.3201 1.2651 'International Tables Vol C Tables 4.2.6.8 and 6.1.1.4'
I I -0.4742 1.8119 'International Tables Vol C Tables 4.2.6.8 and 6.1.1.4'

loop_
_geom_angle_atom_site_label_1
_geom_angle_atom_site_label_2
_geom_angle_atom_site_label_3
_geom_angle
_geom_angle_site_symmetry_1
_geom_angle_site_symmetry_3
Cu1 I1 Cu1 63.06(4) 2_645 21_545
Cu1 I1 Cu1 97.33(5) 2_645 .
Cu1 I1 Cu1 61.65(4) 21_545 .
N13 Cu1 I1 110.00(17) . 3_765
N13 Cu1 I1 98.7(2) . 20_665
I1 Cu1 I1 119.15(5) 3_765 20_665
N13 Cu1 I1 104.51(17) . .
I1 Cu1 I1 107.78(6) 3_765 .
I1 Cu1 I1 115.31(5) 20_665 .
N13 Cu1 Cu1 118.00(16) . 21_545
I1 Cu1 Cu1 131.93(3) 3_765 21_545
I1 Cu1 Cu1 57.16(6) 20_665 21_545
I1 Cu1 Cu1 58.54(6) . 21_545
N13 Cu1 Cu1 125.56(18) . 20_665
I1 Cu1 Cu1 59.77(7) 3_765 20_665
I1 Cu1 Cu1 59.80(6) 20_665 20_665
I1 Cu1 Cu1 129.89(3) . 20_665
Cu1 Cu1 Cu1 92.55(8) 21_545 20_665
C1 Si1 C11 111.0(3) . .
C1 Si1 C11 111.0(3) . 3_665
C11 Si1 C11 107.9(3) . 3_665
C1 Si1 C11 111.0(3) . 2_655
C11 Si1 C11 107.9(3) . 2_655
C11 Si1 C11 107.9(3) 3_665 2_655
Si1 C1 H1A 109.5 . .
Si1 C1 H1B 109.5 . .
H1A C1 H1B 109.5 . .
Si1 C1 H1C 109.5 . .
H1A C1 H1C 109.5 . .
H1B C1 H1C 109.5 . .
C16 C11 C12 115.1(7) . .
C16 C11 Si1 125.4(6) . .
C12 C11 Si1 119.3(6) . .
N13 C12 C11 124.7(7) . .
N13 C12 H12 117.6 . .
C11 C12 H12 117.6 . .
C14 N13 C12 117.9(6) . .
C14 N13 Cu1 125.0(5) . .
C12 N13 Cu1 117.1(5) . .
N13 C14 C15 121.7(7) . .
N13 C14 H14 119.2 . .
C15 C14 H14 119.2 . .
C14 C15 C16 120.2(7) . .
C14 C15 H15 119.9 . .
C16 C15 H15 119.9 . .
C11 C16 C15 120.1(7) . .
C11 C16 H16 119.9 . .
C15 C16 H16 119.9 . .

loop_
_geom_bond_atom_site_label_1
_geom_bond_atom_site_label_2
_geom_bond_distance
_geom_bond_site_symmetry_2
I1 Cu1 2.587(2) 2_645
I1 Cu1 2.661(3) 21_545
I1 Cu1 2.696(2) .
Cu1 N13 2.064(6) .
Cu1 I1 2.587(2) 3_765
Cu1 I1 2.660(3) 20_665
Cu1 Cu1 2.745(2) 21_545
Cu1 Cu1 2.745(2) 20_665
Si1 C1 1.843(18) .
Si1 C11 1.861(7) .
Si1 C11 1.861(7) 3_665
Si1 C11 1.861(7) 2_655
C1 H1A 0.9600 .
C1 H1B 0.9600 .
C1 H1C 0.9600 .
C11 C16 1.380(11) .
C11 C12 1.398(10) .
C12 N13 1.344(9) .
C12 H12 0.9300 .
N13 C14 1.324(9) .
C14 C15 1.363(10) .
C14 H14 0.9300 .
C15 C16 1.383(11) .
C15 H15 0.9300 .
C16 H16 0.9300 .
